data_4347621
loop_
_publ_author_name
'Carter, Korey P.'
'Thomas, Kara E.'
'Pope, Simon J. A.'
'Holmberg, Rebecca J.'
'Butcher, Ray J.'
'Murugesu, Muralee'
'Cahill, Christopher L.'

_publ_section_title
;
 Supramolecular Assembly of Molecular Rare-Earth-3,5-Dichlorobenzoic
 Acid-2,2':6',2&#x2033;-Terpyridine Materials: Structural Systematics,
 Luminescence Properties, and Magnetic Behavior.
;
_journal_issue 14
_journal_name_full 'Inorganic chemistry'
_journal_page_first 6902
_journal_page_last 6915
_journal_paper_doi 10.1021/acs.inorgchem.6b00408
_journal_volume 55
_journal_year 2016
_chemical_formula_sum 'C114 H58 Cl24 Eu4 N6 O24'
_chemical_formula_weight 3354.30
_space_group_crystal_system triclinic
_space_group_IT_number 2
_space_group_name_Hall '-P 1'
_space_group_name_H-M_alt 'P -1'
_symmetry_cell_setting triclinic
_symmetry_Int_Tables_number 2
_symmetry_space_group_name_H-M 'P -1'
_atom_sites_solution_hydrogens geom
_audit_creation_method SHELXL-2014/7
_cell_angle_alpha 74.9070(10)
_cell_angle_beta 68.772(2)
_cell_angle_gamma 79.4990(10)
_cell_formula_units_Z 1
_cell_length_a 12.7973(7)
_cell_length_b 16.2106(9)
_cell_length_c 16.6378(9)
_cell_measurement_reflns_used 46343
_cell_measurement_temperature 100(2)
_cell_measurement_theta_max 59.894
_cell_measurement_theta_min 4.513
_cell_volume 3091.5(3)
_computing_cell_refinement 'SAINT, Bruker-AXS'
_computing_data_collection 'APEX, Bruker-AXS'
_computing_data_reduction 'SAINT, Bruker-AXS'
_computing_molecular_graphics 'WINGX (Farrugia, 2012)'
_computing_publication_material 'Crystal Maker (Palmer, 2009)'
_computing_structure_refinement 'SHELXL-2014/7 (Sheldrick, 2014)'
_computing_structure_solution 'SHELXS-2014/7 (Sheldrick, 2014)'
_diffrn_ambient_temperature 100(2)
_diffrn_measured_fraction_theta_full 1.000
_diffrn_measured_fraction_theta_max 0.921
_diffrn_measurement_device_type 'Bruker APEX II CCD'
_diffrn_measurement_method 'omega scans'
_diffrn_radiation_probe x-ray
_diffrn_radiation_type MoK\a
_diffrn_radiation_wavelength 0.71073
_diffrn_reflns_av_R_equivalents 0.0370
_diffrn_reflns_av_unetI/netI 0.0492
_diffrn_reflns_Laue_measured_fraction_full 1.000
_diffrn_reflns_Laue_measured_fraction_max 0.921
_diffrn_reflns_limit_h_max 18
_diffrn_reflns_limit_h_min -18
_diffrn_reflns_limit_k_max 22
_diffrn_reflns_limit_k_min -22
_diffrn_reflns_limit_l_max 22
_diffrn_reflns_limit_l_min -23
_diffrn_reflns_number 46341
_diffrn_reflns_point_group_measured_fraction_full 1.000
_diffrn_reflns_point_group_measured_fraction_max 0.921
_diffrn_reflns_theta_full 25.500
_diffrn_reflns_theta_max 30.361
_diffrn_reflns_theta_min 1.307
_diffrn_source 'fine-focus sealed tube'
_exptl_absorpt_coefficient_mu 2.592
_exptl_absorpt_correction_T_max 0.7460
_exptl_absorpt_correction_T_min 0.6949
_exptl_absorpt_correction_type empirical
_exptl_absorpt_process_details 'SADABS, Bruker-AXS (2008)'
_exptl_crystal_colour Colorless
_exptl_crystal_density_diffrn 1.802
_exptl_crystal_description Plate
_exptl_crystal_F_000 1636
_exptl_crystal_recrystallization_method Hydrothermal
_exptl_crystal_size_max 0.36
_exptl_crystal_size_mid 0.27
_exptl_crystal_size_min 0.20
_refine_diff_density_max 0.821
_refine_diff_density_min -0.679
_refine_diff_density_rms 0.127
_refine_ls_extinction_method none
_refine_ls_goodness_of_fit_ref 1.022
_refine_ls_hydrogen_treatment constr
_refine_ls_matrix_type full
_refine_ls_number_parameters 775
_refine_ls_number_reflns 17157
_refine_ls_number_restraints 0
_refine_ls_restrained_S_all 1.022
_refine_ls_R_factor_all 0.0461
_refine_ls_R_factor_gt 0.0306
_refine_ls_shift/su_max 0.003
_refine_ls_shift/su_mean 0.000
_refine_ls_structure_factor_coef Fsqd
_refine_ls_weighting_details 'w=1/[\s^2^(Fo^2^)+(0.0226P)^2^+0.7601P] where P=(Fo^2^+2Fc^2^)/3'
_refine_ls_weighting_scheme calc
_refine_ls_wR_factor_gt 0.0564
_refine_ls_wR_factor_ref 0.0612
_reflns_Friedel_coverage 0.000
_reflns_number_gt 13661
_reflns_number_total 17157
_reflns_threshold_expression 'I > 2\s(I)'
_cod_data_source_file ic6b00408_si_002.cif
_cod_data_source_block Complex_7
_cod_database_code 4347621
_shelx_space_group_comment
;
The symmetry employed for this shelxl refinement is uniquely defined
by the following loop, which should always be used as a source of
symmetry information in preference to the above space-group names.
They are only intended as comments.
;

loop_
_space_group_symop_operation_xyz
'x, y, z'
'-x, -y, -z'

loop_
_atom_site_label
_atom_site_type_symbol
_atom_site_fract_x
_atom_site_fract_y
_atom_site_fract_z
_atom_site_U_iso_or_equiv
_atom_site_adp_type
_atom_site_occupancy
_atom_site_site_symmetry_order
_atom_site_calc_flag
_atom_site_refinement_flags_posn
_atom_site_refinement_flags_adp
Eu2 Eu 0.16411(2) 0.15603(2) 0.63866(2) 0.00835(3) Uani 1 1 d . .
Eu1 Eu 0.43277(2) 0.38970(2) 0.53025(2) 0.00835(3) Uani 1 1 d . .
Cl6 Cl 0.37792(7) -0.04817(5) 0.94196(5) 0.02562(17) Uani 1 1 d . .
Cl5 Cl 0.76652(6) 0.09749(5) 0.76848(5) 0.02122(16) Uani 1 1 d . .
Cl11 Cl 0.13753(7) -0.16393(5) 1.07541(5) 0.02659(18) Uani 1 1 d . .
Cl12 Cl -0.24475(6) -0.15807(5) 1.00913(5) 0.02276(16) Uani 1 1 d . .
Cl2 Cl 0.65610(8) 0.54201(6) 0.89393(6) 0.0359(2) Uani 1 1 d . .
Cl1 Cl 0.54333(8) 0.22502(5) 0.93814(5) 0.0319(2) Uani 1 1 d . .
Cl8 Cl -0.12697(8) 0.38150(7) 0.99662(6) 0.0444(2) Uani 1 1 d . .
Cl10 Cl 0.27381(9) 0.17557(7) 0.18046(6) 0.0443(2) Uani 1 1 d . .
Cl4 Cl 1.07808(7) 0.48632(7) 0.31629(8) 0.0506(3) Uani 1 1 d . .
Cl7 Cl 0.29966(8) 0.44492(10) 0.91919(8) 0.0700(4) Uani 1 1 d . .
Cl3 Cl 0.98087(8) 0.25113(8) 0.18390(7) 0.0527(3) Uani 1 1 d . .
Cl9 Cl 0.65584(8) 0.29280(8) 0.14809(6) 0.0533(3) Uani 1 1 d . .
O12 O 0.02406(16) 0.05433(13) 0.73580(12) 0.0172(4) Uani 1 1 d . .
O8 O 0.12521(15) 0.27743(12) 0.70002(13) 0.0163(4) Uani 1 1 d . .
O11 O 0.16297(16) 0.06474(13) 0.77953(12) 0.0185(4) Uani 1 1 d . .
O4 O 0.37119(16) 0.53494(12) 0.54908(13) 0.0158(4) Uani 1 1 d . .
O1 O 0.49943(17) 0.40346(13) 0.63977(13) 0.0197(5) Uani 1 1 d . .
O9 O 0.37532(18) 0.30511(13) 0.46703(13) 0.0224(5) Uani 1 1 d . .
O6 O 0.33790(15) 0.16789(12) 0.64966(12) 0.0143(4) Uani 1 1 d . .
O2 O 0.42487(17) 0.47285(13) 0.39215(13) 0.0196(5) Uani 1 1 d . .
O3 O 0.61277(17) 0.34022(13) 0.42958(14) 0.0226(5) Uani 1 1 d . .
O10 O 0.23373(16) 0.22979(12) 0.49200(12) 0.0152(4) Uani 1 1 d . .
O5 O 0.48041(16) 0.24949(12) 0.60296(13) 0.0176(4) Uani 1 1 d . .
O7 O 0.26216(16) 0.36494(12) 0.64016(12) 0.0157(4) Uani 1 1 d . .
N1 N 0.2829(2) 0.02478(15) 0.58697(16) 0.0168(5) Uani 1 1 d . .
N2 N 0.10729(19) 0.09580(15) 0.53113(15) 0.0140(5) Uani 1 1 d . .
N3 N -0.01563(19) 0.22707(15) 0.60715(15) 0.0148(5) Uani 1 1 d . .
C16 C 0.4739(2) 0.13274(16) 0.72311(18) 0.0122(5) Uani 1 1 d . .
C30 C 0.3675(2) 0.25761(17) 0.34775(18) 0.0140(6) Uani 1 1 d . .
C15 C 0.4261(2) 0.18826(17) 0.65362(18) 0.0127(5) Uani 1 1 d . .
C42 C -0.0742(2) -0.06310(18) 0.89812(18) 0.0152(6) Uani 1 1 d . .
H39 H -0.1178 -0.0433 0.8614 0.018 Uiso 1 1 calc R U
C29 C 0.3213(2) 0.26549(17) 0.44278(18) 0.0129(5) Uani 1 1 d . .
C1 C 0.5453(2) 0.45687(18) 0.65683(17) 0.0139(6) Uani 1 1 d . .
C37 C 0.0316(2) -0.03469(17) 0.87443(18) 0.0139(6) Uani 1 1 d . .
C22 C 0.1812(2) 0.33214(17) 0.70288(18) 0.0129(5) Uani 1 1 d . .
C14 C 0.8686(2) 0.44142(19) 0.3604(2) 0.0233(7) Uani 1 1 d . .
H50 H 0.8457 0.4810 0.3965 0.028 Uiso 1 1 calc R U
C21 C 0.4102(2) 0.07462(17) 0.79231(18) 0.0147(6) Uani 1 1 d . .
H29 H 0.3370 0.0689 0.7972 0.018 Uiso 1 1 calc R U
C4 C 0.5656(3) 0.32807(18) 0.87531(18) 0.0190(6) Uani 1 1 d . .
C48 C 0.1770(3) 0.03497(19) 0.49075(19) 0.0191(6) Uani 1 1 d . .
C35 C 0.4746(2) 0.28152(18) 0.29682(18) 0.0177(6) Uani 1 1 d . .
H22 H 0.5153 0.3059 0.3195 0.021 Uiso 1 1 calc R U
C3 C 0.5465(2) 0.35012(18) 0.79495(17) 0.0144(6) Uani 1 1 d . .
H57 H 0.5224 0.3105 0.7755 0.017 Uiso 1 1 calc R U
C39 C 0.0561(3) -0.12481(19) 1.00690(19) 0.0183(6) Uani 1 1 d . .
C24 C 0.2290(3) 0.3899(2) 0.8092(2) 0.0224(7) Uani 1 1 d . .
H32 H 0.3019 0.3941 0.7696 0.027 Uiso 1 1 calc R U
C2 C 0.5641(2) 0.43208(17) 0.74450(17) 0.0121(5) Uani 1 1 d . .
C23 C 0.1483(2) 0.36101(17) 0.78835(18) 0.0139(6) Uani 1 1 d . .
C52 C 0.0248(2) 0.13932(19) 0.50007(18) 0.0180(6) Uani 1 1 d . .
C53 C -0.0494(2) 0.20555(19) 0.54813(19) 0.0174(6) Uani 1 1 d . .
C17 C 0.5833(2) 0.14139(17) 0.71676(18) 0.0130(5) Uani 1 1 d . .
H25 H 0.6256 0.1816 0.6713 0.016 Uiso 1 1 calc R U
C20 C 0.4578(2) 0.02484(18) 0.85449(18) 0.0163(6) Uani 1 1 d . .
C47 C 0.2655(2) -0.01054(18) 0.52833(19) 0.0181(6) Uani 1 1 d . .
C57 C -0.0798(2) 0.28671(19) 0.6512(2) 0.0232(7) Uani 1 1 d . .
H1 H -0.0566 0.3013 0.6922 0.028 Uiso 1 1 calc R U
C8 C 0.6695(2) 0.40116(18) 0.41496(18) 0.0140(6) Uani 1 1 d . .
C41 C -0.1133(2) -0.12130(18) 0.97729(18) 0.0158(6) Uani 1 1 d . .
C19 C 0.5667(2) 0.03082(19) 0.84871(19) 0.0179(6) Uani 1 1 d . .
H27 H 0.5977 -0.0035 0.8904 0.021 Uiso 1 1 calc R U
C5 C 0.6001(3) 0.38529(19) 0.90612(19) 0.0212(7) Uani 1 1 d . .
H55 H 0.6124 0.3695 0.9601 0.025 Uiso 1 1 calc R U
C18 C 0.6279(2) 0.08943(19) 0.77898(19) 0.0158(6) Uani 1 1 d . .
C28 C 0.0382(2) 0.35759(18) 0.84639(19) 0.0188(6) Uani 1 1 d . .
H36 H -0.0160 0.3382 0.8326 0.023 Uiso 1 1 calc R U
C9 C 0.7905(2) 0.39392(18) 0.35664(19) 0.0169(6) Uani 1 1 d . .
C7 C 0.6005(2) 0.49129(18) 0.77341(18) 0.0154(6) Uani 1 1 d . .
H53 H 0.6140 0.5460 0.7388 0.019 Uiso 1 1 calc R U
C36 C 0.0748(2) 0.03128(17) 0.79165(18) 0.0128(5) Uani 1 1 d . .
C44 C 0.4283(3) -0.0883(2) 0.6020(2) 0.0317(8) Uani 1 1 d . .
H14 H 0.4831 -0.1130 0.6279 0.038 Uiso 1 1 calc R U
C31 C 0.3052(2) 0.22434(18) 0.31288(18) 0.0162(6) Uani 1 1 d . .
H18 H 0.2331 0.2091 0.3470 0.019 Uiso 1 1 calc R U
C32 C 0.3515(3) 0.2142(2) 0.2266(2) 0.0240(7) Uani 1 1 d . .
C38 C 0.0975(2) -0.06642(18) 0.92849(18) 0.0164(6) Uani 1 1 d . .
H43 H 0.1688 -0.0486 0.9121 0.020 Uiso 1 1 calc R U
C10 C 0.8253(3) 0.3353(2) 0.3021(2) 0.0227(7) Uani 1 1 d . .
H46 H 0.7737 0.3032 0.2997 0.027 Uiso 1 1 calc R U
C11 C 0.9380(3) 0.3253(2) 0.2512(2) 0.0304(8) Uani 1 1 d . .
C27 C 0.0111(3) 0.3836(2) 0.9250(2) 0.0235(7) Uani 1 1 d . .
C43 C 0.3631(3) -0.01374(19) 0.6218(2) 0.0237(7) Uani 1 1 d . .
H15 H 0.3756 0.0111 0.6616 0.028 Uiso 1 1 calc R U
C12 C 1.0166(3) 0.3715(2) 0.2545(2) 0.0322(8) Uani 1 1 d . .
H48 H 1.0921 0.3641 0.2204 0.039 Uiso 1 1 calc R U
C46 C 0.3286(3) -0.0863(2) 0.5063(2) 0.0293(8) Uani 1 1 d . .
H12 H 0.3152 -0.1107 0.4666 0.035 Uiso 1 1 calc R U
C40 C -0.0497(2) -0.15152(18) 1.03290(18) 0.0169(6) Uani 1 1 d . .
H41 H -0.0779 -0.1891 1.0867 0.020 Uiso 1 1 calc R U
C49 C 0.1659(3) 0.0163(2) 0.4172(2) 0.0273(8) Uani 1 1 d . .
H9 H 0.2148 -0.0259 0.3901 0.033 Uiso 1 1 calc R U
C55 C -0.2147(3) 0.3045(2) 0.5793(2) 0.0329(8) Uani 1 1 d . .
H3 H -0.2822 0.3297 0.5706 0.039 Uiso 1 1 calc R U
C54 C -0.1490(3) 0.2436(2) 0.5331(2) 0.0257(7) Uani 1 1 d . .
H4 H -0.1712 0.2281 0.4920 0.031 Uiso 1 1 calc R U
C34 C 0.5193(3) 0.2682(2) 0.2114(2) 0.0246(7) Uani 1 1 d . .
C13 C 0.9796(3) 0.4290(2) 0.3101(2) 0.0297(8) Uani 1 1 d . .
C51 C 0.0110(3) 0.1233(2) 0.4261(2) 0.0265(8) Uani 1 1 d . .
H7 H -0.0455 0.1545 0.4047 0.032 Uiso 1 1 calc R U
C33 C 0.4598(3) 0.2343(2) 0.1751(2) 0.0282(8) Uani 1 1 d . .
H20 H 0.4914 0.2252 0.1178 0.034 Uiso 1 1 calc R U
C56 C -0.1794(3) 0.3276(2) 0.6386(2) 0.0308(8) Uani 1 1 d . .
H2 H -0.2213 0.3697 0.6694 0.037 Uiso 1 1 calc R U
C50 C 0.0822(3) 0.0607(2) 0.3853(2) 0.0309(8) Uani 1 1 d . .
H8 H 0.0736 0.0487 0.3365 0.037 Uiso 1 1 calc R U
C25 C 0.1990(3) 0.4125(2) 0.8902(2) 0.0304(8) Uani 1 1 d . .
C6 C 0.6163(3) 0.46707(19) 0.85497(19) 0.0199(6) Uani 1 1 d . .
C45 C 0.4104(3) -0.1250(2) 0.5433(2) 0.0360(9) Uani 1 1 d . .
H13 H 0.4528 -0.1753 0.5287 0.043 Uiso 1 1 calc R U
C26 C 0.0896(3) 0.4097(2) 0.9489(2) 0.0305(8) Uani 1 1 d . .
H34 H 0.0702 0.4251 1.0030 0.037 Uiso 1 1 calc R U

loop_
_atom_site_aniso_label
_atom_site_aniso_U_11
_atom_site_aniso_U_22
_atom_site_aniso_U_33
_atom_site_aniso_U_23
_atom_site_aniso_U_13
_atom_site_aniso_U_12
Eu2 0.00816(6) 0.00864(7) 0.00846(6) -0.00078(5) -0.00329(5) -0.00172(5)
Eu1 0.01111(7) 0.00708(6) 0.00776(6) -0.00034(5) -0.00427(5) -0.00247(5)
Cl6 0.0255(4) 0.0250(4) 0.0244(4) 0.0123(3) -0.0145(3) -0.0101(3)
Cl5 0.0134(3) 0.0312(4) 0.0229(4) -0.0040(3) -0.0115(3) -0.0028(3)
Cl11 0.0322(4) 0.0267(4) 0.0235(4) 0.0101(3) -0.0194(3) -0.0106(3)
Cl12 0.0206(4) 0.0297(4) 0.0175(4) 0.0014(3) -0.0040(3) -0.0151(3)
Cl2 0.0596(6) 0.0326(5) 0.0321(5) -0.0114(4) -0.0291(5) -0.0093(4)
Cl1 0.0608(6) 0.0164(4) 0.0153(4) 0.0031(3) -0.0145(4) -0.0015(4)
Cl8 0.0278(5) 0.0613(7) 0.0326(5) -0.0217(5) 0.0144(4) -0.0105(4)
Cl10 0.0543(6) 0.0668(7) 0.0285(5) -0.0232(5) -0.0204(4) -0.0137(5)
Cl4 0.0191(4) 0.0423(6) 0.0889(8) -0.0154(6) -0.0115(5) -0.0106(4)
Cl7 0.0257(5) 0.1412(12) 0.0780(8) -0.0923(9) -0.0201(5) 0.0134(6)
Cl3 0.0330(5) 0.0820(8) 0.0474(6) -0.0461(6) -0.0049(5) 0.0138(5)
Cl9 0.0336(5) 0.0897(9) 0.0256(5) -0.0136(5) 0.0135(4) -0.0257(5)
O12 0.0136(10) 0.0235(11) 0.0143(10) 0.0038(8) -0.0076(8) -0.0066(8)
O8 0.0107(10) 0.0179(10) 0.0215(11) -0.0100(9) -0.0026(8) -0.0019(8)
O11 0.0168(10) 0.0230(11) 0.0154(10) 0.0049(9) -0.0074(9) -0.0098(9)
O4 0.0151(10) 0.0132(10) 0.0190(10) -0.0050(8) -0.0055(8) 0.0012(8)
O1 0.0282(12) 0.0207(11) 0.0160(10) 0.0018(9) -0.0137(9) -0.0114(9)
O9 0.0307(12) 0.0248(12) 0.0147(10) -0.0033(9) -0.0035(9) -0.0195(10)
O6 0.0105(9) 0.0119(10) 0.0192(10) 0.0035(8) -0.0070(8) -0.0030(8)
O2 0.0297(12) 0.0183(11) 0.0147(10) 0.0026(8) -0.0128(9) -0.0092(9)
O3 0.0170(11) 0.0164(11) 0.0290(12) -0.0050(9) 0.0017(9) -0.0074(9)
O10 0.0160(10) 0.0199(11) 0.0098(9) -0.0011(8) -0.0025(8) -0.0086(8)
O5 0.0128(10) 0.0120(10) 0.0267(11) 0.0046(8) -0.0097(9) -0.0038(8)
O7 0.0133(10) 0.0184(11) 0.0132(10) -0.0057(8) 0.0011(8) -0.0046(8)
N1 0.0176(13) 0.0117(12) 0.0199(13) -0.0033(10) -0.0045(10) -0.0021(10)
N2 0.0182(12) 0.0138(12) 0.0120(11) -0.0002(9) -0.0055(10) -0.0094(10)
N3 0.0116(12) 0.0146(12) 0.0182(12) 0.0011(10) -0.0067(10) -0.0037(9)
C16 0.0117(13) 0.0071(12) 0.0179(14) -0.0017(11) -0.0064(11) 0.0003(10)
C30 0.0188(14) 0.0107(13) 0.0110(13) -0.0001(11) -0.0043(11) -0.0024(11)
C15 0.0090(13) 0.0100(13) 0.0179(14) -0.0003(11) -0.0057(11) 0.0009(10)
C42 0.0157(14) 0.0179(15) 0.0116(13) -0.0004(11) -0.0055(11) -0.0031(11)
C29 0.0180(14) 0.0086(13) 0.0123(13) -0.0007(10) -0.0052(11) -0.0036(11)
C1 0.0176(14) 0.0161(14) 0.0093(13) 0.0011(11) -0.0075(11) -0.0039(11)
C37 0.0176(14) 0.0134(14) 0.0115(13) -0.0015(11) -0.0058(11) -0.0030(11)
C22 0.0117(13) 0.0113(13) 0.0175(14) -0.0067(11) -0.0060(11) 0.0024(10)
C14 0.0164(15) 0.0151(15) 0.0331(18) -0.0024(13) -0.0041(14) -0.0011(12)
C21 0.0121(13) 0.0140(14) 0.0198(15) 0.0007(11) -0.0096(12) -0.0033(11)
C4 0.0276(17) 0.0118(14) 0.0116(14) 0.0021(11) -0.0056(12) 0.0039(12)
C48 0.0246(16) 0.0170(15) 0.0143(14) -0.0030(12) 0.0012(12) -0.0153(12)
C35 0.0202(15) 0.0178(15) 0.0148(14) -0.0013(12) -0.0048(12) -0.0064(12)
C3 0.0164(14) 0.0178(14) 0.0106(13) -0.0033(11) -0.0053(11) -0.0031(11)
C39 0.0230(16) 0.0170(15) 0.0181(15) 0.0012(12) -0.0132(13) -0.0030(12)
C24 0.0149(15) 0.0332(18) 0.0213(16) -0.0162(14) -0.0032(12) 0.0019(13)
C2 0.0112(13) 0.0159(14) 0.0092(13) -0.0024(11) -0.0045(10) 0.0010(11)
C23 0.0162(14) 0.0109(13) 0.0136(14) -0.0044(11) -0.0037(11) 0.0008(11)
C52 0.0222(15) 0.0210(16) 0.0126(14) 0.0041(12) -0.0071(12) -0.0150(12)
C53 0.0178(15) 0.0184(15) 0.0155(14) 0.0063(12) -0.0085(12) -0.0087(12)
C17 0.0123(13) 0.0113(13) 0.0144(13) -0.0031(11) -0.0041(11) 0.0009(10)
C20 0.0187(15) 0.0128(14) 0.0164(14) 0.0024(11) -0.0079(12) -0.0031(11)
C47 0.0201(15) 0.0131(14) 0.0162(15) -0.0034(12) 0.0021(12) -0.0062(12)
C57 0.0143(15) 0.0210(16) 0.0355(19) -0.0071(14) -0.0099(14) 0.0002(12)
C8 0.0130(14) 0.0139(14) 0.0124(13) -0.0002(11) -0.0031(11) -0.0007(11)
C41 0.0159(14) 0.0171(15) 0.0149(14) -0.0020(11) -0.0039(12) -0.0076(11)
C19 0.0179(15) 0.0211(15) 0.0172(15) -0.0029(12) -0.0112(12) 0.0013(12)
C5 0.0334(18) 0.0210(16) 0.0126(14) -0.0016(12) -0.0153(13) 0.0020(13)
C18 0.0116(13) 0.0196(15) 0.0191(15) -0.0075(12) -0.0074(12) 0.0011(11)
C28 0.0178(15) 0.0174(15) 0.0181(15) -0.0065(12) 0.0013(12) -0.0054(12)
C9 0.0142(14) 0.0146(14) 0.0165(14) 0.0021(11) -0.0027(12) -0.0007(11)
C7 0.0193(15) 0.0140(14) 0.0134(14) 0.0009(11) -0.0078(12) -0.0033(11)
C36 0.0090(13) 0.0152(14) 0.0131(13) -0.0021(11) -0.0024(11) -0.0028(11)
C44 0.0285(19) 0.0158(16) 0.042(2) -0.0016(15) -0.0085(16) 0.0071(14)
C31 0.0175(14) 0.0193(15) 0.0134(14) -0.0044(12) -0.0057(12) -0.0033(12)
C32 0.0353(19) 0.0281(18) 0.0147(15) -0.0072(13) -0.0138(14) -0.0027(14)
C38 0.0169(14) 0.0159(14) 0.0184(14) 0.0004(12) -0.0080(12) -0.0080(11)
C10 0.0191(16) 0.0272(17) 0.0197(16) -0.0051(13) -0.0060(13) 0.0021(13)
C11 0.0245(18) 0.039(2) 0.0213(17) -0.0100(15) -0.0027(14) 0.0071(15)
C27 0.0212(16) 0.0245(17) 0.0163(15) -0.0055(13) 0.0039(13) -0.0010(13)
C43 0.0246(17) 0.0143(15) 0.0303(18) -0.0021(13) -0.0106(14) 0.0024(13)
C12 0.0164(16) 0.038(2) 0.0300(19) -0.0031(16) 0.0010(14) 0.0033(15)
C46 0.038(2) 0.0207(17) 0.0250(18) -0.0122(14) 0.0021(15) -0.0093(15)
C40 0.0221(15) 0.0155(14) 0.0114(13) 0.0032(11) -0.0050(12) -0.0076(12)
C49 0.038(2) 0.0278(18) 0.0188(16) -0.0093(14) -0.0028(15) -0.0169(15)
C55 0.0182(17) 0.0310(19) 0.045(2) 0.0096(16) -0.0175(16) -0.0028(14)
C54 0.0226(17) 0.0277(18) 0.0271(17) 0.0098(14) -0.0174(14) -0.0071(14)
C34 0.0214(16) 0.0300(18) 0.0143(15) -0.0017(13) 0.0029(13) -0.0062(14)
C13 0.0155(16) 0.0261(18) 0.042(2) 0.0011(15) -0.0069(15) -0.0054(13)
C51 0.0309(18) 0.037(2) 0.0178(16) 0.0044(14) -0.0133(14) -0.0211(15)
C33 0.0344(19) 0.037(2) 0.0098(15) -0.0086(14) -0.0029(14) 0.0012(16)
C56 0.0167(16) 0.0216(17) 0.053(2) -0.0058(16) -0.0141(16) 0.0041(13)
C50 0.047(2) 0.040(2) 0.0137(15) -0.0063(14) -0.0074(15) -0.0282(18)
C25 0.0191(16) 0.050(2) 0.0327(19) -0.0283(17) -0.0124(15) 0.0069(15)
C6 0.0280(17) 0.0214(16) 0.0178(15) -0.0102(12) -0.0132(13) -0.0003(13)
C45 0.040(2) 0.0160(17) 0.037(2) -0.0089(15) 0.0030(17) 0.0044(15)
C26 0.0278(18) 0.044(2) 0.0210(17) -0.0193(16) -0.0072(14) 0.0105(16)

loop_
_atom_type_symbol
_atom_type_description
_atom_type_scat_dispersion_real
_atom_type_scat_dispersion_imag
_atom_type_scat_source
C C 0.0033 0.0016 'International Tables Vol C Tables 4.2.6.8 and 6.1.1.4'
H H 0.0000 0.0000 'International Tables Vol C Tables 4.2.6.8 and 6.1.1.4'
N N 0.0061 0.0033 'International Tables Vol C Tables 4.2.6.8 and 6.1.1.4'
O O 0.0106 0.0060 'International Tables Vol C Tables 4.2.6.8 and 6.1.1.4'
Cl Cl 0.1484 0.1585 'International Tables Vol C Tables 4.2.6.8 and 6.1.1.4'
Eu Eu -0.1578 3.6682 'International Tables Vol C Tables 4.2.6.8 and 6.1.1.4'

loop_
_geom_angle_atom_site_label_1
_geom_angle_atom_site_label_2
_geom_angle_atom_site_label_3
_geom_angle
_geom_angle_site_symmetry_1
_geom_angle_site_symmetry_3
O10 Eu2 O8 95.59(7) . .
O10 Eu2 O6 86.76(6) . .
O8 Eu2 O6 77.66(7) . .
O10 Eu2 O11 159.55(7) . .
O8 Eu2 O11 90.04(7) . .
O6 Eu2 O11 75.24(6) . .
O10 Eu2 O12 141.19(6) . .
O8 Eu2 O12 107.66(7) . .
O6 Eu2 O12 127.77(6) . .
O11 Eu2 O12 53.30(6) . .
O10 Eu2 N1 86.53(7) . .
O8 Eu2 N1 155.03(7) . .
O6 Eu2 N1 77.63(7) . .
O11 Eu2 N1 80.28(7) . .
O12 Eu2 N1 84.95(7) . .
O10 Eu2 N3 77.78(7) . .
O8 Eu2 N3 78.11(7) . .
O6 Eu2 N3 149.70(7) . .
O11 Eu2 N3 122.66(7) . .
O12 Eu2 N3 77.22(7) . .
N1 Eu2 N3 126.41(8) . .
O10 Eu2 N2 67.21(7) . .
O8 Eu2 N2 140.07(7) . .
O6 Eu2 N2 133.20(7) . .
O11 Eu2 N2 118.94(7) . .
O12 Eu2 N2 75.18(7) . .
N1 Eu2 N2 63.21(8) . .
N3 Eu2 N2 63.44(7) . .
O10 Eu2 C36 163.51(7) . .
O8 Eu2 C36 100.07(7) . .
O6 Eu2 C36 101.54(7) . .
O11 Eu2 C36 26.70(7) . .
O12 Eu2 C36 26.61(7) . .
N1 Eu2 C36 81.46(8) . .
N3 Eu2 C36 100.36(7) . .
N2 Eu2 C36 97.14(7) . .
O9 Eu1 O7 83.08(7) . .
O9 Eu1 O1 149.54(7) . .
O7 Eu1 O1 87.15(7) . .
O9 Eu1 O5 77.32(7) . .
O7 Eu1 O5 80.59(7) . .
O1 Eu1 O5 72.64(7) . .
O9 Eu1 O2 72.91(7) . .
O7 Eu1 O2 116.29(7) . .
O1 Eu1 O2 136.58(7) . .
O5 Eu1 O2 143.07(7) . .
O9 Eu1 O4 131.48(7) . .
O7 Eu1 O4 81.84(7) . .
O1 Eu1 O4 74.91(7) . .
O5 Eu1 O4 143.62(7) . .
O2 Eu1 O4 73.26(7) . .
O9 Eu1 O3 78.78(7) . .
O7 Eu1 O3 151.89(7) . .
O1 Eu1 O3 97.73(7) . .
O5 Eu1 O3 74.62(7) . .
O2 Eu1 O3 78.54(7) . .
O4 Eu1 O3 126.20(7) . .
O9 Eu1 O4 123.08(6) . 2_666
O7 Eu1 O4 153.70(6) . 2_666
O1 Eu1 O4 71.27(6) . 2_666
O5 Eu1 O4 105.99(6) . 2_666
O2 Eu1 O4 73.92(6) . 2_666
O4 Eu1 O4 78.21(7) . 2_666
O3 Eu1 O4 50.05(6) . 2_666
O9 Eu1 C8 100.76(8) . .
O7 Eu1 C8 169.12(7) . .
O1 Eu1 C8 84.48(7) . .
O5 Eu1 C8 90.27(7) . .
O2 Eu1 C8 74.59(7) . .
O4 Eu1 C8 102.59(7) . .
O3 Eu1 C8 24.67(7) . .
O4 Eu1 C8 25.38(6) 2_666 .
O9 Eu1 Eu1 140.62(5) . 2_666
O7 Eu1 Eu1 121.78(5) . 2_666
O1 Eu1 Eu1 67.88(5) . 2_666
O5 Eu1 Eu1 132.41(5) . 2_666
O2 Eu1 Eu1 68.70(5) . 2_666
O4 Eu1 Eu1 41.97(5) . 2_666
O3 Eu1 Eu1 85.30(5) . 2_666
O4 Eu1 Eu1 36.24(4) 2_666 2_666
C8 Eu1 Eu1 60.96(5) . 2_666
C36 O12 Eu2 91.87(15) . .
C22 O8 Eu2 136.34(17) . .
C36 O11 Eu2 94.29(16) . .
C8 O4 Eu1 161.31(18) 2_666 .
C8 O4 Eu1 87.46(16) 2_666 2_666
Eu1 O4 Eu1 101.79(7) . 2_666
C1 O1 Eu1 139.76(18) . .
C29 O9 Eu1 166.4(2) . .
C15 O6 Eu2 169.90(18) . .
C1 O2 Eu1 137.70(18) 2_666 .
C8 O3 Eu1 100.79(17) . .
C29 O10 Eu2 136.86(17) . .
C15 O5 Eu1 135.08(17) . .
C22 O7 Eu1 165.25(18) . .
C43 N1 C47 118.3(3) . .
C43 N1 Eu2 118.9(2) . .
C47 N1 Eu2 122.71(19) . .
C48 N2 C52 119.3(2) . .
C48 N2 Eu2 119.33(18) . .
C52 N2 Eu2 119.35(18) . .
C57 N3 C53 118.6(2) . .
C57 N3 Eu2 119.41(19) . .
C53 N3 Eu2 121.97(19) . .
C21 C16 C17 120.3(2) . .
C21 C16 C15 120.7(2) . .
C17 C16 C15 119.0(2) . .
C31 C30 C35 120.8(3) . .
C31 C30 C29 120.2(2) . .
C35 C30 C29 119.0(2) . .
O5 C15 O6 125.6(2) . .
O5 C15 C16 116.5(2) . .
O6 C15 C16 117.9(2) . .
C41 C42 C37 118.9(3) . .
C41 C42 H39 120.6 . .
C37 C42 H39 120.6 . .
O9 C29 O10 125.1(3) . .
O9 C29 C30 116.8(2) . .
O10 C29 C30 118.1(2) . .
O2 C1 O1 125.9(2) 2_666 .
O2 C1 C2 118.1(2) 2_666 .
O1 C1 C2 116.0(2) . .
C38 C37 C42 120.2(3) . .
C38 C37 C36 119.2(2) . .
C42 C37 C36 120.6(2) . .
O7 C22 O8 125.4(3) . .
O7 C22 C23 117.2(2) . .
O8 C22 C23 117.4(2) . .
C13 C14 C9 119.2(3) . .
C13 C14 H50 120.4 . .
C9 C14 H50 120.4 . .
C16 C21 C20 118.7(3) . .
C16 C21 H29 120.7 . .
C20 C21 H29 120.7 . .
C5 C4 C3 122.0(3) . .
C5 C4 Cl1 119.7(2) . .
C3 C4 Cl1 118.3(2) . .
N2 C48 C49 121.4(3) . .
N2 C48 C47 116.6(2) . .
C49 C48 C47 122.1(3) . .
C34 C35 C30 118.4(3) . .
C34 C35 H22 120.8 . .
C30 C35 H22 120.8 . .
C2 C3 C4 118.7(3) . .
C2 C3 H57 120.7 . .
C4 C3 H57 120.7 . .
C40 C39 C38 121.3(3) . .
C40 C39 Cl11 119.0(2) . .
C38 C39 Cl11 119.7(2) . .
C23 C24 C25 118.9(3) . .
C23 C24 H32 120.5 . .
C25 C24 H32 120.5 . .
C3 C2 C7 120.7(2) . .
C3 C2 C1 119.5(2) . .
C7 C2 C1 119.8(2) . .
C24 C23 C28 120.5(3) . .
C24 C23 C22 119.4(2) . .
C28 C23 C22 120.1(3) . .
N2 C52 C51 121.3(3) . .
N2 C52 C53 116.4(2) . .
C51 C52 C53 122.2(3) . .
N3 C53 C54 121.3(3) . .
N3 C53 C52 116.9(2) . .
C54 C53 C52 121.8(3) . .
C18 C17 C16 119.0(3) . .
C18 C17 H25 120.5 . .
C16 C17 H25 120.5 . .
C19 C20 C21 122.2(3) . .
C19 C20 Cl6 118.9(2) . .
C21 C20 Cl6 118.9(2) . .
N1 C47 C46 120.5(3) . .
N1 C47 C48 116.3(2) . .
C46 C47 C48 123.2(3) . .
N3 C57 C56 122.9(3) . .
N3 C57 H1 118.5 . .
C56 C57 H1 118.5 . .
O3 C8 O4 121.7(3) . 2_666
O3 C8 C9 117.7(2) . .
O4 C8 C9 120.6(3) 2_666 .
O3 C8 Eu1 54.55(14) . .
O4 C8 Eu1 67.16(14) 2_666 .
C9 C8 Eu1 172.0(2) . .
C40 C41 C42 121.5(3) . .
C40 C41 Cl12 118.3(2) . .
C42 C41 Cl12 120.2(2) . .
C18 C19 C20 117.6(3) . .
C18 C19 H27 121.2 . .
C20 C19 H27 121.2 . .
C4 C5 C6 118.3(3) . .
C4 C5 H55 120.8 . .
C6 C5 H55 120.8 . .
C19 C18 C17 122.1(3) . .
C19 C18 Cl5 118.9(2) . .
C17 C18 Cl5 118.9(2) . .
C27 C28 C23 118.6(3) . .
C27 C28 H36 120.7 . .
C23 C28 H36 120.7 . .
C10 C9 C14 120.1(3) . .
C10 C9 C8 118.8(3) . .
C14 C9 C8 121.0(3) . .
C6 C7 C2 118.6(3) . .
C6 C7 H53 120.7 . .
C2 C7 H53 120.7 . .
O12 C36 O11 120.5(2) . .
O12 C36 C37 121.1(2) . .
O11 C36 C37 118.3(2) . .
O12 C36 Eu2 61.52(14) . .
O11 C36 Eu2 59.01(13) . .
C37 C36 Eu2 177.36(19) . .
C45 C44 C43 118.4(3) . .
C45 C44 H14 120.8 . .
C43 C44 H14 120.8 . .
C32 C31 C30 119.1(3) . .
C32 C31 H18 120.5 . .
C30 C31 H18 120.5 . .
C31 C32 C33 121.6(3) . .
C31 C32 Cl10 120.0(3) . .
C33 C32 Cl10 118.4(2) . .
C39 C38 C37 119.4(3) . .
C39 C38 H43 120.3 . .
C37 C38 H43 120.3 . .
C9 C10 C11 119.2(3) . .
C9 C10 H46 120.4 . .
C11 C10 H46 120.4 . .
C12 C11 C10 121.5(3) . .
C12 C11 Cl3 119.6(3) . .
C10 C11 Cl3 118.9(3) . .
C26 C27 C28 122.4(3) . .
C26 C27 Cl8 118.9(2) . .
C28 C27 Cl8 118.7(2) . .
N1 C43 C44 123.6(3) . .
N1 C43 H15 118.2 . .
C44 C43 H15 118.2 . .
C11 C12 C13 118.0(3) . .
C11 C12 H48 121.0 . .
C13 C12 H48 121.0 . .
C45 C46 C47 120.2(3) . .
C45 C46 H12 119.9 . .
C47 C46 H12 119.9 . .
C39 C40 C41 118.7(3) . .
C39 C40 H41 120.6 . .
C41 C40 H41 120.6 . .
C50 C49 C48 119.4(3) . .
C50 C49 H9 120.3 . .
C48 C49 H9 120.3 . .
C56 C55 C54 119.3(3) . .
C56 C55 H3 120.4 . .
C54 C55 H3 120.4 . .
C55 C54 C53 119.5(3) . .
C55 C54 H4 120.2 . .
C53 C54 H4 120.2 . .
C33 C34 C35 122.1(3) . .
C33 C34 Cl9 118.5(2) . .
C35 C34 Cl9 119.3(2) . .
C14 C13 C12 122.1(3) . .
C14 C13 Cl4 119.4(3) . .
C12 C13 Cl4 118.5(3) . .
C50 C51 C52 119.1(3) . .
C50 C51 H7 120.4 . .
C52 C51 H7 120.4 . .
C34 C33 C32 117.9(3) . .
C34 C33 H20 121.0 . .
C32 C33 H20 121.0 . .
C55 C56 C57 118.4(3) . .
C55 C56 H2 120.8 . .
C57 C56 H2 120.8 . .
C49 C50 C51 119.4(3) . .
C49 C50 H8 120.3 . .
C51 C50 H8 120.3 . .
C26 C25 C24 121.4(3) . .
C26 C25 Cl7 118.9(2) . .
C24 C25 Cl7 119.6(3) . .
C5 C6 C7 121.6(3) . .
C5 C6 Cl2 119.3(2) . .
C7 C6 Cl2 119.1(2) . .
C44 C45 C46 119.0(3) . .
C44 C45 H13 120.5 . .
C46 C45 H13 120.5 . .
C27 C26 C25 118.1(3) . .
C27 C26 H34 120.9 . .
C25 C26 H34 120.9 . .

loop_
_geom_bond_atom_site_label_1
_geom_bond_atom_site_label_2
_geom_bond_distance
_geom_bond_site_symmetry_2
Eu2 O10 2.3392(18) .
Eu2 O8 2.3418(19) .
Eu2 O6 2.3421(18) .
Eu2 O11 2.4208(19) .
Eu2 O12 2.4767(19) .
Eu2 N1 2.531(2) .
Eu2 N3 2.547(2) .
Eu2 N2 2.607(2) .
Eu2 C36 2.816(3) .
Eu1 O9 2.2816(19) .
Eu1 O7 2.3062(18) .
Eu1 O1 2.3463(19) .
Eu1 O5 2.3661(18) .
Eu1 O2 2.3689(19) .
Eu1 O4 2.4065(19) .
Eu1 O3 2.447(2) .
Eu1 O4 2.7218(19) 2_666
Eu1 C8 2.951(3) .
Eu1 Eu1 3.9844(3) 2_666
Cl6 C20 1.740(3) .
Cl5 C18 1.744(3) .
Cl11 C39 1.741(3) .
Cl12 C41 1.738(3) .
Cl2 C6 1.741(3) .
Cl1 C4 1.736(3) .
Cl8 C27 1.738(3) .
Cl10 C32 1.732(3) .
Cl4 C13 1.742(3) .
Cl7 C25 1.731(3) .
Cl3 C11 1.736(3) .
Cl9 C34 1.739(3) .
O12 C36 1.262(3) .
O8 C22 1.258(3) .
O11 C36 1.269(3) .
O4 C8 1.266(3) 2_666
O4 Eu1 2.7218(19) 2_666
O1 C1 1.268(3) .
O9 C29 1.246(3) .
O6 C15 1.260(3) .
O2 C1 1.248(3) 2_666
O3 C8 1.253(3) .
O10 C29 1.260(3) .
O5 C15 1.253(3) .
O7 C22 1.254(3) .
N1 C43 1.337(4) .
N1 C47 1.351(4) .
N2 C48 1.345(4) .
N2 C52 1.346(4) .
N3 C57 1.338(4) .
N3 C53 1.347(4) .
C16 C21 1.383(4) .
C16 C17 1.396(4) .
C16 C15 1.513(4) .
C30 C31 1.385(4) .
C30 C35 1.389(4) .
C30 C29 1.505(4) .
C42 C41 1.387(4) .
C42 C37 1.396(4) .
C42 H39 0.9300 .
C1 O2 1.248(3) 2_666
C1 C2 1.504(4) .
C37 C38 1.391(4) .
C37 C36 1.498(4) .
C22 C23 1.503(4) .
C14 C13 1.372(4) .
C14 C9 1.395(4) .
C14 H50 0.9300 .
C21 C20 1.391(4) .
C21 H29 0.9300 .
C4 C5 1.371(4) .
C4 C3 1.389(4) .
C48 C49 1.393(4) .
C48 C47 1.479(4) .
C35 C34 1.385(4) .
C35 H22 0.9300 .
C3 C2 1.383(4) .
C3 H57 0.9300 .
C39 C40 1.378(4) .
C39 C38 1.385(4) .
C24 C23 1.388(4) .
C24 C25 1.389(4) .
C24 H32 0.9300 .
C2 C7 1.391(4) .
C23 C28 1.392(4) .
C52 C51 1.398(4) .
C52 C53 1.490(4) .
C53 C54 1.390(4) .
C17 C18 1.380(4) .
C17 H25 0.9300 .
C20 C19 1.383(4) .
C47 C46 1.397(4) .
C57 C56 1.386(4) .
C57 H1 0.9300 .
C8 O4 1.266(3) 2_666
C8 C9 1.503(4) .
C41 C40 1.386(4) .
C19 C18 1.379(4) .
C19 H27 0.9300 .
C5 C6 1.382(4) .
C5 H55 0.9300 .
C28 C27 1.384(4) .
C28 H36 0.9300 .
C9 C10 1.388(4) .
C7 C6 1.389(4) .
C7 H53 0.9300 .
C44 C45 1.370(5) .
C44 C43 1.381(4) .
C44 H14 0.9300 .
C31 C32 1.382(4) .
C31 H18 0.9300 .
C32 C33 1.386(5) .
C38 H43 0.9300 .
C10 C11 1.388(4) .
C10 H46 0.9300 .
C11 C12 1.383(5) .
C27 C26 1.370(5) .
C43 H15 0.9300 .
C12 C13 1.385(5) .
C12 H48 0.9300 .
C46 C45 1.376(5) .
C46 H12 0.9300 .
C40 H41 0.9300 .
C49 C50 1.371(5) .
C49 H9 0.9300 .
C55 C56 1.376(5) .
C55 C54 1.378(5) .
C55 H3 0.9300 .
C54 H4 0.9300 .
C34 C33 1.381(4) .
C51 C50 1.376(5) .
C51 H7 0.9300 .
C33 H20 0.9300 .
C56 H2 0.9300 .
C50 H8 0.9300 .
C25 C26 1.387(4) .
C45 H13 0.9300 .
C26 H34 0.9300 .
